data_7713940
loop_
_publ_author_name
'Sahoo, Amiya Kumar'
'Sahoo, Ashish Kumar'
'Das, Bhagyashree Ms'
'Panda, Subhra Jyoti'
'Purohit, Chandra Shekhar'
'Doddi, Adinarayana'

_publ_section_title
;
 New Cationic Coinage Metal Complexes Featuring Silyl Group Functionalized
 Phosphine; Syntheses, Structures and Catalytic Studies in Alkyne-Azide
 Cycloaddition Reactions
;
_journal_name_full 'Dalton Transactions'
_journal_paper_doi 10.1039/D3DT01692G
_journal_year 2023
_chemical_formula_moiety 'C42 H46 Cl2 Cu2 P2 Si2'
_chemical_formula_sum 'C42 H46 Cl2 Cu2 P2 Si2'
_chemical_formula_weight 866.89
_space_group_crystal_system monoclinic
_space_group_IT_number 14
_space_group_name_Hall '-P 2yn'
_space_group_name_H-M_alt 'P 1 21/n 1'
_atom_sites_solution_hydrogens geom
_atom_sites_solution_primary dual
_audit_creation_date 2023-01-23
_audit_creation_method
;
Olex2 1.3
(compiled 2020.11.12 svn.r5f609507 for OlexSys, GUI svn.r6408)
;
_audit_update_record
;
2023-05-23 deposited with the CCDC.	2023-09-12 downloaded from the CCDC.
;
_cell_angle_alpha 90
_cell_angle_beta 115.546(2)
_cell_angle_gamma 90
_cell_formula_units_Z 4
_cell_length_a 16.3025(2)
_cell_length_b 16.1615(2)
_cell_length_c 17.2690(3)
_cell_measurement_reflns_used 27714
_cell_measurement_temperature 100.01(10)
_cell_measurement_theta_max 77.7480
_cell_measurement_theta_min 3.9360
_cell_volume 4105.11(12)
_computing_cell_refinement 'CrysAlisPro 1.171.42.52a (Rigaku OD, 2022)'
_computing_data_collection 'CrysAlisPro 1.171.42.52a (Rigaku OD, 2022)'
_computing_data_reduction 'CrysAlisPro 1.171.42.52a (Rigaku OD, 2022)'
_computing_molecular_graphics 'Olex2 1.3 (Dolomanov et al., 2009)'
_computing_publication_material 'Olex2 1.3 (Dolomanov et al., 2009)'
_computing_structure_refinement 'SHELXL 2019/2 (Sheldrick, 2015)'
_computing_structure_solution 'SHELXT 2014/5 (Sheldrick, 2014)'
_diffrn_ambient_environment N~2~
_diffrn_ambient_temperature 100.01(10)
_diffrn_detector 'Hybrid Pixel Array Detector'
_diffrn_detector_area_resol_mean 5.8140
_diffrn_detector_type 'Pilatus 200K'
_diffrn_measured_fraction_theta_full 0.9992
_diffrn_measured_fraction_theta_max 0.9734
_diffrn_measurement_details
;
List of Runs (angles in degrees, time in seconds):

  # Type    Start    End  Width  t~exp~   \w     \q     \k     \f   Frames
#--------------------------------------------------------------------------
  1  \w    -80.00   7.00   0.50    0.20    --  -38.50 109.00 -22.00  174
  2  \w     14.00  91.00   0.50    0.20    --   49.56-109.00-118.00  154
  3  \w     38.00 108.00   0.50    0.30    --  107.46-109.00-118.00  140
  4  \w    103.00 177.00   0.50    0.30    --  107.46 109.00 -22.00  148
  5  \w    -42.00  28.00   0.50    0.20    --  -38.50  37.00-120.00  140
  6  \w   -105.00 -35.00   0.50    0.20    --  -38.50 -37.00 -90.00  140
  7  \w     38.00 113.00   0.50    0.20    --   49.56  57.00  60.00  150
  8  \w     46.00 116.00   0.50    0.20    --   49.56  37.00-150.00  140
  9  \w     97.00 172.00   0.50    0.30    --  107.46 125.00 -60.00  150
 10  \w     39.00 107.00   0.50    0.30    --  107.46 -94.00 -90.00  136
 11  \w     39.00 111.00   0.50    0.30    --  107.46 -30.00-180.00  144
 12  \w    111.00 157.00   0.50    0.30    --  107.46  45.00 120.00   92
 13  \w    113.00 172.00   0.50    0.30    --  107.46  45.00 150.00  118
 14  \w     46.00  72.00   0.50    0.30    --  107.46-125.00  60.00   52
 15  \w     49.00 103.00   0.50    0.30    --  107.46 -94.00 -60.00  108
 16  \w     43.00  81.00   0.50    0.30    --  107.46 -77.00 -60.00   76
 17  \w     83.00 126.00   0.50    0.30    --  107.46 -77.00 -60.00   86
 18  \w     51.00 112.00   0.50    0.30    --  107.46 -45.00  60.00  122
 19  \w    100.00 156.00   0.50    0.30    --  107.46 125.00-180.00  112
 20  \w    131.00 156.00   0.50    0.30    --  107.46  77.00-180.00   50
 21  \w     43.00  98.00   0.50    0.30    --  107.46 -45.00  30.00  110
;
_diffrn_measurement_device 'four-circle diffractometer'
_diffrn_measurement_device_type 'SuperNova, Dual, Cu at home/near, Pilatus 200K'
_diffrn_measurement_method '\w scans'
_diffrn_orient_matrix_type 'CrysAlisPro convention (1999,Acta A55,543-557)'
_diffrn_orient_matrix_UB_11 -0.0600527000
_diffrn_orient_matrix_UB_12 -0.0292867000
_diffrn_orient_matrix_UB_13 0.0432842000
_diffrn_orient_matrix_UB_21 0.0012850000
_diffrn_orient_matrix_UB_22 0.0880470000
_diffrn_orient_matrix_UB_23 0.0346307000
_diffrn_orient_matrix_UB_31 -0.0858085000
_diffrn_orient_matrix_UB_32 0.0217609000
_diffrn_orient_matrix_UB_33 -0.0819342000
_diffrn_radiation_monochromator mirror
_diffrn_radiation_probe x-ray
_diffrn_radiation_type 'Cu K\a'
_diffrn_radiation_wavelength 1.54184
_diffrn_reflns_av_R_equivalents 0.0375
_diffrn_reflns_av_unetI/netI 0.0289
_diffrn_reflns_Laue_measured_fraction_full 0.999
_diffrn_reflns_Laue_measured_fraction_max 0.976
_diffrn_reflns_limit_h_max 20
_diffrn_reflns_limit_h_min -20
_diffrn_reflns_limit_k_max 20
_diffrn_reflns_limit_k_min -20
_diffrn_reflns_limit_l_max 20
_diffrn_reflns_limit_l_min -21
_diffrn_reflns_number 33570
_diffrn_reflns_point_group_measured_fraction_full 0.999
_diffrn_reflns_point_group_measured_fraction_max 0.976
_diffrn_reflns_theta_full 67.684
_diffrn_reflns_theta_max 78.055
_diffrn_reflns_theta_min 3.941
_diffrn_source 'micro-focus sealed X-ray tube'
_diffrn_source_type 'SuperNova (Cu) X-ray Source'
_exptl_absorpt_coefficient_mu 3.988
_exptl_absorpt_correction_T_max 1.00000
_exptl_absorpt_correction_T_min 0.59058
_exptl_absorpt_correction_type multi-scan
_exptl_absorpt_process_details
;
CrysAlisPro 1.171.42.52a (Rigaku Oxford Diffraction, 2022)
Empirical absorption correction using spherical harmonics,
implemented in SCALE3 ABSPACK scaling algorithm.
;
_exptl_crystal_colour 'metallic greenish green'
_exptl_crystal_colour_lustre metallic
_exptl_crystal_colour_modifier greenish
_exptl_crystal_colour_primary green
_exptl_crystal_density_diffrn 1.403
_exptl_crystal_description block
_exptl_crystal_F_000 1792
_exptl_crystal_size_max 0.3
_exptl_crystal_size_mid 0.24
_exptl_crystal_size_min 0.21
_refine_diff_density_max 0.405
_refine_diff_density_min -0.558
_refine_diff_density_rms 0.069
_refine_ls_extinction_method none
_refine_ls_goodness_of_fit_ref 1.034
_refine_ls_hydrogen_treatment constr
_refine_ls_matrix_type full
_refine_ls_number_parameters 457
_refine_ls_number_reflns 8580
_refine_ls_number_restraints 0
_refine_ls_restrained_S_all 1.034
_refine_ls_R_factor_all 0.0318
_refine_ls_R_factor_gt 0.0303
_refine_ls_shift/su_max 0.001
_refine_ls_shift/su_mean 0.000
_refine_ls_structure_factor_coef Fsqd
_refine_ls_weighting_details 'w=1/[\s^2^(Fo^2^)+(0.0432P)^2^+2.8021P] where P=(Fo^2^+2Fc^2^)/3'
_refine_ls_weighting_scheme calc
_refine_ls_wR_factor_gt 0.0798
_refine_ls_wR_factor_ref 0.0808
_reflns_Friedel_coverage 0.000
_reflns_number_gt 8135
_reflns_number_total 8580
_reflns_threshold_expression 'I > 2\s(I)'
_cod_data_source_file d3dt01692g2.cif
_cod_data_source_block ska-ad-ak-111_auto
_cod_database_code 7713940
_shelx_shelxl_version_number 2019/2
_chemical_oxdiff_formula 'C H P Cl Cu Si'
_chemical_oxdiff_usercomment 'colourless block'
_shelx_space_group_comment
;
The symmetry employed for this shelxl refinement is uniquely defined
by the following loop, which should always be used as a source of
symmetry information in preference to the above space-group names.
They are only intended as comments.
;
_shelx_estimated_absorpt_t_max 0.488
_shelx_estimated_absorpt_t_min 0.381
_diffrn_oxdiff_digest_frames
;
01c0c9d650dcb10e99cd660a77a112fb900254265ec
;
_reflns_odcompleteness_completeness 99.92
_reflns_odcompleteness_iscentric 1
_reflns_odcompleteness_theta 68.13
_olex2_refinement_description
;
1. Fixed Uiso
 At 1.2 times of:
  All C(H) groups
 At 1.5 times of:
  All C(H,H,H) groups
2.a Aromatic/amide H refined with riding coordinates:
 C2(H2), C3(H3), C4(H4), C5(H5), C6(H6), C8(H8), C9(H9), C10(H10), C11(H11),
 C12(H12), C14(H14), C15(H15), C16(H16), C17(H17), C21(H21), C22(H22), C23(H23),
  C24(H24), C26(H26), C27(H27), C28(H28), C29(H29), C30(H30), C32(H32),
 C33(H33), C34(H34), C35(H35), C36(H36)
2.b Idealised Me refined as rotating group:
 C37(H37a,H37b,H37c), C38(H38a,H38b,H38c), C39(H39a,H39b,H39c), C40(H40a,H40b,
 H40c), C41(H41a,H41b,H41c), C42(H42a,H42b,H42c)
;
_olex2_submission_special_instructions 'No special instructions were received'
_oxdiff_exptl_absorpt_empirical_details
;
Empirical correction (ABSPACK) includes:
- Absorption correction using spherical harmonics
- Frame scaling
;
_oxdiff_exptl_absorpt_empirical_full_max 1.565
_oxdiff_exptl_absorpt_empirical_full_min 0.697

loop_
_space_group_symop_operation_xyz
'x, y, z'
'-x+1/2, y+1/2, -z+1/2'
'-x, -y, -z'
'x-1/2, -y-1/2, z-1/2'

loop_
_atom_site_label
_atom_site_type_symbol
_atom_site_fract_x
_atom_site_fract_y
_atom_site_fract_z
_atom_site_U_iso_or_equiv
_atom_site_adp_type
_atom_site_occupancy
_atom_site_site_symmetry_order
_atom_site_calc_flag
_atom_site_refinement_flags_posn
_atom_site_refinement_flags_adp
_atom_site_refinement_flags_occupancy
_atom_site_disorder_assembly
_atom_site_disorder_group
Cu1 Cu 0.38957(2) 0.34261(2) 0.73811(2) 0.01447(7) Uani 1 1 d . . . . .
Cu2 Cu 0.57067(2) 0.30875(2) 0.73755(2) 0.01425(7) Uani 1 1 d . . . . .
Cl1 Cl 0.50049(3) 0.43213(2) 0.73930(2) 0.01610(9) Uani 1 1 d . . . . .
Cl2 Cl 0.47291(3) 0.22180(2) 0.76083(3) 0.01849(9) Uani 1 1 d . . . . .
P1 P 0.24560(3) 0.35387(2) 0.70923(2) 0.01141(9) Uani 1 1 d . . . . .
P2 P 0.67567(3) 0.27828(2) 0.69624(2) 0.01090(9) Uani 1 1 d . . . . .
Si1 Si 0.35551(3) 0.32338(3) 0.93454(3) 0.01574(10) Uani 1 1 d . . . . .
Si2 Si 0.78405(3) 0.23278(3) 0.91779(3) 0.01493(10) Uani 1 1 d . . . . .
C1 C 0.18624(10) 0.25560(10) 0.69681(10) 0.0131(3) Uani 1 1 d . . . . .
C2 C 0.11766(11) 0.24370(11) 0.72377(10) 0.0160(3) Uani 1 1 d . . . . .
H2 H 0.097916 0.288720 0.746852 0.019 Uiso 1 1 calc R U . . .
C3 C 0.07824(12) 0.16609(12) 0.71688(11) 0.0193(3) Uani 1 1 d . . . . .
H3 H 0.032292 0.158121 0.736112 0.023 Uiso 1 1 calc R U . . .
C4 C 0.10560(12) 0.10032(11) 0.68212(11) 0.0200(3) Uani 1 1 d . . . . .
H4 H 0.078674 0.047353 0.677723 0.024 Uiso 1 1 calc R U . . .
C5 C 0.17262(12) 0.11215(11) 0.65369(11) 0.0196(3) Uani 1 1 d . . . . .
H5 H 0.190528 0.067486 0.628624 0.024 Uiso 1 1 calc R U . . .
C6 C 0.21336(11) 0.18897(11) 0.66186(10) 0.0153(3) Uani 1 1 d . . . . .
H6 H 0.260091 0.196344 0.643533 0.018 Uiso 1 1 calc R U . . .
C7 C 0.18470(11) 0.40578(10) 0.60600(10) 0.0136(3) Uani 1 1 d . . . . .
C8 C 0.10285(11) 0.37602(11) 0.54185(11) 0.0174(3) Uani 1 1 d . . . . .
H8 H 0.076927 0.326356 0.550750 0.021 Uiso 1 1 calc R U . . .
C9 C 0.05960(12) 0.41923(12) 0.46518(11) 0.0208(4) Uani 1 1 d . . . . .
H9 H 0.004556 0.398572 0.421460 0.025 Uiso 1 1 calc R U . . .
C10 C 0.09642(12) 0.49229(12) 0.45223(11) 0.0194(3) Uani 1 1 d . . . . .
H10 H 0.065826 0.522213 0.400237 0.023 Uiso 1 1 calc R U . . .
C11 C 0.17778(12) 0.52182(11) 0.51497(11) 0.0182(3) Uani 1 1 d . . . . .
H11 H 0.203158 0.571699 0.505812 0.022 Uiso 1 1 calc R U . . .
C12 C 0.22218(12) 0.47835(11) 0.59130(11) 0.0178(3) Uani 1 1 d . . . . .
H12 H 0.278474 0.498187 0.633772 0.021 Uiso 1 1 calc R U . . .
C13 C 0.25514(10) 0.39485(10) 0.87311(10) 0.0142(3) Uani 1 1 d . . . . .
C14 C 0.22222(11) 0.43942(11) 0.92376(11) 0.0181(3) Uani 1 1 d . . . . .
H14 H 0.248073 0.429130 0.983770 0.022 Uiso 1 1 calc R U . . .
C15 C 0.15319(12) 0.49808(12) 0.88944(12) 0.0201(3) Uani 1 1 d . . . . .
H15 H 0.133109 0.527087 0.925953 0.024 Uiso 1 1 calc R U . . .
C16 C 0.11394(11) 0.51407(11) 0.80238(12) 0.0187(3) Uani 1 1 d . . . . .
H16 H 0.067184 0.554308 0.778670 0.022 Uiso 1 1 calc R U . . .
C17 C 0.14371(11) 0.47055(11) 0.74984(11) 0.0160(3) Uani 1 1 d . . . . .
H17 H 0.116465 0.481119 0.689862 0.019 Uiso 1 1 calc R U . . .
C18 C 0.21300(10) 0.41147(10) 0.78353(10) 0.0127(3) Uani 1 1 d . . . . .
C19 C 0.79494(11) 0.30488(10) 0.76264(10) 0.0131(3) Uani 1 1 d . . . . .
C20 C 0.83773(11) 0.28338(10) 0.85086(10) 0.0139(3) Uani 1 1 d . . . . .
C21 C 0.93058(11) 0.30326(11) 0.89519(11) 0.0183(3) Uani 1 1 d . . . . .
H21 H 0.961847 0.288515 0.954033 0.022 Uiso 1 1 calc R U . . .
C22 C 0.97836(11) 0.34358(11) 0.85637(12) 0.0210(4) Uani 1 1 d . . . . .
H22 H 1.040858 0.356445 0.888711 0.025 Uiso 1 1 calc R U . . .
C23 C 0.93486(12) 0.36484(12) 0.77087(12) 0.0208(4) Uani 1 1 d . . . . .
H23 H 0.967098 0.392828 0.744171 0.025 Uiso 1 1 calc R U . . .
C24 C 0.84360(12) 0.34515(11) 0.72384(11) 0.0174(3) Uani 1 1 d . . . . .
H24 H 0.813910 0.359183 0.664700 0.021 Uiso 1 1 calc R U . . .
C25 C 0.64713(11) 0.33145(11) 0.59427(10) 0.0148(3) Uani 1 1 d . . . . .
C26 C 0.62618(12) 0.41564(12) 0.58935(12) 0.0224(4) Uani 1 1 d . . . . .
H26 H 0.628339 0.443975 0.638395 0.027 Uiso 1 1 calc R U . . .
C27 C 0.60214(13) 0.45789(13) 0.51248(14) 0.0297(4) Uani 1 1 d . . . . .
H27 H 0.589088 0.515404 0.509466 0.036 Uiso 1 1 calc R U . . .
C28 C 0.59709(13) 0.41651(14) 0.44008(13) 0.0298(5) Uani 1 1 d . . . . .
H28 H 0.579627 0.445427 0.387450 0.036 Uiso 1 1 calc R U . . .
C29 C 0.61754(13) 0.33319(14) 0.44481(12) 0.0264(4) Uani 1 1 d . . . . .
H29 H 0.614434 0.304923 0.395388 0.032 Uiso 1 1 calc R U . . .
C30 C 0.64268(11) 0.29044(12) 0.52167(11) 0.0186(3) Uani 1 1 d . . . . .
H30 H 0.656831 0.233165 0.524582 0.022 Uiso 1 1 calc R U . . .
C31 C 0.68076(11) 0.17000(10) 0.66935(10) 0.0133(3) Uani 1 1 d . . . . .
C32 C 0.59909(12) 0.12570(11) 0.63357(11) 0.0183(3) Uani 1 1 d . . . . .
H32 H 0.543720 0.152132 0.624823 0.022 Uiso 1 1 calc R U . . .
C33 C 0.59868(13) 0.04319(12) 0.61080(12) 0.0236(4) Uani 1 1 d . . . . .
H33 H 0.542994 0.013542 0.585526 0.028 Uiso 1 1 calc R U . . .
C34 C 0.67993(14) 0.00413(12) 0.62509(12) 0.0250(4) Uani 1 1 d . . . . .
H34 H 0.679630 -0.052393 0.609870 0.030 Uiso 1 1 calc R U . . .
C35 C 0.76122(13) 0.04702(12) 0.66132(12) 0.0221(4) Uani 1 1 d . . . . .
H35 H 0.816617 0.019858 0.671460 0.026 Uiso 1 1 calc R U . . .
C36 C 0.76172(12) 0.13015(11) 0.68291(11) 0.0165(3) Uani 1 1 d . . . . .
H36 H 0.817455 0.159818 0.706973 0.020 Uiso 1 1 calc R U . . .
C37 C 0.34170(12) 0.21604(11) 0.89122(11) 0.0205(4) Uani 1 1 d . . . . .
H37A H 0.280883 0.195572 0.879518 0.031 Uiso 1 1 calc R U . . .
H37B H 0.387629 0.180005 0.933421 0.031 Uiso 1 1 calc R U . . .
H37C H 0.349314 0.216120 0.837945 0.031 Uiso 1 1 calc R U . . .
C38 C 0.46243(11) 0.37311(13) 0.94255(11) 0.0221(4) Uani 1 1 d . . . . .
H38A H 0.457767 0.382878 0.884785 0.033 Uiso 1 1 calc R U . . .
H38B H 0.514156 0.336562 0.974090 0.033 Uiso 1 1 calc R U . . .
H38C H 0.471420 0.425947 0.972975 0.033 Uiso 1 1 calc R U . . .
C39 C 0.36595(13) 0.31197(14) 1.04641(12) 0.0274(4) Uani 1 1 d . . . . .
H39A H 0.380642 0.365750 1.075424 0.041 Uiso 1 1 calc R U . . .
H39B H 0.414387 0.272355 1.078117 0.041 Uiso 1 1 calc R U . . .
H39C H 0.308270 0.291837 1.044192 0.041 Uiso 1 1 calc R U . . .
C40 C 0.70918(13) 0.30960(12) 0.93787(11) 0.0226(4) Uani 1 1 d . . . . .
H40A H 0.746894 0.352366 0.977447 0.034 Uiso 1 1 calc R U . . .
H40B H 0.673405 0.281286 0.963172 0.034 Uiso 1 1 calc R U . . .
H40C H 0.668127 0.335295 0.883481 0.034 Uiso 1 1 calc R U . . .
C41 C 0.87781(13) 0.20456(13) 1.02448(12) 0.0270(4) Uani 1 1 d . . . . .
H41A H 0.924038 0.172321 1.015738 0.041 Uiso 1 1 calc R U . . .
H41B H 0.853021 0.171516 1.057030 0.041 Uiso 1 1 calc R U . . .
H41C H 0.905421 0.255091 1.056493 0.041 Uiso 1 1 calc R U . . .
C42 C 0.72167(12) 0.13529(11) 0.87049(11) 0.0200(3) Uani 1 1 d . . . . .
H42A H 0.663332 0.148586 0.822320 0.030 Uiso 1 1 calc R U . . .
H42B H 0.710848 0.104785 0.914256 0.030 Uiso 1 1 calc R U . . .
H42C H 0.758009 0.101194 0.850010 0.030 Uiso 1 1 calc R U . . .

loop_
_atom_site_aniso_label
_atom_site_aniso_U_11
_atom_site_aniso_U_22
_atom_site_aniso_U_33
_atom_site_aniso_U_23
_atom_site_aniso_U_13
_atom_site_aniso_U_12
Cu1 0.01010(12) 0.01721(13) 0.01562(12) 0.00061(9) 0.00511(9) 0.00062(9)
Cu2 0.01172(12) 0.01662(13) 0.01553(12) -0.00013(9) 0.00693(9) 0.00077(9)
Cl1 0.01511(18) 0.01246(18) 0.02277(19) 0.00181(14) 0.01009(15) 0.00094(13)
Cl2 0.01540(18) 0.01347(19) 0.0294(2) 0.00302(15) 0.01224(16) 0.00057(14)
P1 0.00957(18) 0.01164(19) 0.01206(18) 0.00010(14) 0.00376(14) 0.00027(14)
P2 0.01023(18) 0.01149(19) 0.01117(17) 0.00047(14) 0.00478(14) -0.00006(14)
Si1 0.0117(2) 0.0223(2) 0.0121(2) 0.00247(17) 0.00409(16) 0.00077(17)
Si2 0.0138(2) 0.0175(2) 0.01118(19) 0.00218(16) 0.00329(16) -0.00152(16)
C1 0.0120(7) 0.0142(8) 0.0101(7) 0.0008(6) 0.0020(6) 0.0001(6)
C2 0.0144(7) 0.0177(8) 0.0153(7) -0.0012(6) 0.0057(6) -0.0010(6)
C3 0.0163(8) 0.0250(9) 0.0153(8) 0.0000(7) 0.0056(6) -0.0068(7)
C4 0.0202(8) 0.0152(8) 0.0174(8) 0.0027(6) 0.0012(7) -0.0043(7)
C5 0.0188(8) 0.0145(8) 0.0210(8) -0.0012(6) 0.0044(7) 0.0021(7)
C6 0.0131(7) 0.0165(8) 0.0152(7) 0.0000(6) 0.0051(6) 0.0011(6)
C7 0.0141(7) 0.0131(8) 0.0138(7) -0.0003(6) 0.0062(6) 0.0013(6)
C8 0.0132(7) 0.0207(9) 0.0165(8) 0.0007(6) 0.0047(6) -0.0019(6)
C9 0.0149(8) 0.0284(10) 0.0151(8) 0.0006(7) 0.0028(6) -0.0015(7)
C10 0.0186(8) 0.0231(9) 0.0167(8) 0.0046(7) 0.0079(6) 0.0062(7)
C11 0.0222(8) 0.0150(8) 0.0186(8) 0.0017(6) 0.0100(7) 0.0010(6)
C12 0.0181(8) 0.0170(8) 0.0170(8) -0.0017(6) 0.0065(6) -0.0021(6)
C13 0.0115(7) 0.0161(8) 0.0148(7) -0.0009(6) 0.0056(6) -0.0025(6)
C14 0.0175(8) 0.0202(9) 0.0173(8) -0.0018(7) 0.0083(6) -0.0036(7)
C15 0.0192(8) 0.0198(9) 0.0253(9) -0.0073(7) 0.0134(7) -0.0035(7)
C16 0.0149(8) 0.0121(8) 0.0298(9) -0.0016(7) 0.0104(7) 0.0009(6)
C17 0.0140(7) 0.0145(8) 0.0178(8) -0.0002(6) 0.0052(6) -0.0001(6)
C18 0.0109(7) 0.0118(7) 0.0149(7) -0.0019(6) 0.0050(6) -0.0020(6)
C19 0.0124(7) 0.0115(7) 0.0155(7) -0.0010(6) 0.0062(6) -0.0001(6)
C20 0.0127(7) 0.0124(8) 0.0150(7) -0.0004(6) 0.0043(6) 0.0001(6)
C21 0.0144(8) 0.0180(8) 0.0187(8) 0.0010(6) 0.0036(6) 0.0001(6)
C22 0.0107(7) 0.0204(9) 0.0278(9) 0.0012(7) 0.0045(7) -0.0022(6)
C23 0.0162(8) 0.0220(9) 0.0271(9) 0.0037(7) 0.0120(7) -0.0017(7)
C24 0.0161(8) 0.0194(9) 0.0185(8) 0.0009(6) 0.0091(7) -0.0017(6)
C25 0.0102(7) 0.0163(8) 0.0167(8) 0.0047(6) 0.0046(6) 0.0007(6)
C26 0.0223(9) 0.0195(9) 0.0285(9) 0.0061(7) 0.0138(7) 0.0030(7)
C27 0.0223(9) 0.0235(10) 0.0437(12) 0.0184(9) 0.0145(8) 0.0053(8)
C28 0.0184(9) 0.0406(12) 0.0249(9) 0.0205(9) 0.0042(7) -0.0023(8)
C29 0.0233(9) 0.0386(12) 0.0142(8) 0.0051(8) 0.0052(7) -0.0091(8)
C30 0.0160(8) 0.0219(9) 0.0148(8) 0.0023(7) 0.0037(6) -0.0029(7)
C31 0.0168(8) 0.0129(8) 0.0100(7) 0.0014(6) 0.0055(6) 0.0000(6)
C32 0.0177(8) 0.0186(9) 0.0160(8) 0.0009(6) 0.0047(6) -0.0012(7)
C33 0.0279(9) 0.0183(9) 0.0226(9) -0.0018(7) 0.0091(7) -0.0067(7)
C34 0.0409(11) 0.0127(8) 0.0239(9) 0.0002(7) 0.0162(8) -0.0003(8)
C35 0.0291(9) 0.0182(9) 0.0231(9) 0.0040(7) 0.0152(7) 0.0071(7)
C36 0.0182(8) 0.0156(8) 0.0175(8) 0.0017(6) 0.0093(6) 0.0019(6)
C37 0.0186(8) 0.0209(9) 0.0213(8) 0.0069(7) 0.0079(7) 0.0041(7)
C38 0.0148(8) 0.0321(10) 0.0170(8) 0.0007(7) 0.0045(6) -0.0029(7)
C39 0.0205(9) 0.0451(13) 0.0162(8) 0.0064(8) 0.0076(7) 0.0038(8)
C40 0.0254(9) 0.0271(10) 0.0167(8) -0.0011(7) 0.0104(7) -0.0004(7)
C41 0.0249(9) 0.0313(11) 0.0164(8) 0.0066(7) 0.0009(7) -0.0048(8)
C42 0.0214(8) 0.0195(9) 0.0180(8) 0.0034(7) 0.0074(7) -0.0045(7)

loop_
_atom_type_symbol
_atom_type_description
_atom_type_scat_dispersion_real
_atom_type_scat_dispersion_imag
_atom_type_scat_source
C C 0.0181 0.0091 'International Tables Vol C Tables 4.2.6.8 and 6.1.1.4'
H H 0.0000 0.0000 'International Tables Vol C Tables 4.2.6.8 and 6.1.1.4'
Cl Cl 0.3639 0.7018 'International Tables Vol C Tables 4.2.6.8 and 6.1.1.4'
Cu Cu -1.9646 0.5888 'International Tables Vol C Tables 4.2.6.8 and 6.1.1.4'
P P 0.2955 0.4335 'International Tables Vol C Tables 4.2.6.8 and 6.1.1.4'
Si Si 0.2541 0.3302 'International Tables Vol C Tables 4.2.6.8 and 6.1.1.4'

loop_
_geom_angle_atom_site_label_1
_geom_angle_atom_site_label_2
_geom_angle_atom_site_label_3
_geom_angle
_geom_angle_site_symmetry_1
_geom_angle_site_symmetry_3
_geom_angle_publ_flag
Cl1 Cu1 Cu2 49.292(11) . . ?
Cl1 Cu1 Cl2 97.294(16) . . ?
Cl2 Cu1 Cu2 48.801(11) . . ?
P1 Cu1 Cu2 166.735(16) . . ?
P1 Cu1 Cl1 135.184(18) . . ?
P1 Cu1 Cl2 127.086(18) . . ?
Cl1 Cu2 Cu1 49.388(11) . . ?
Cl2 Cu2 Cu1 49.574(12) . . ?
Cl2 Cu2 Cl1 98.151(16) . . ?
P2 Cu2 Cu1 162.668(15) . . ?
P2 Cu2 Cl1 131.683(18) . . ?
P2 Cu2 Cl2 128.684(19) . . ?
Cu2 Cl1 Cu1 81.320(15) . . ?
Cu2 Cl2 Cu1 81.625(15) . . ?
C1 P1 Cu1 114.66(5) . . ?
C1 P1 C7 104.33(7) . . ?
C1 P1 C18 102.97(7) . . ?
C7 P1 Cu1 109.80(5) . . ?
C7 P1 C18 104.43(7) . . ?
C18 P1 Cu1 119.19(5) . . ?
C19 P2 Cu2 120.95(5) . . ?
C25 P2 Cu2 107.44(5) . . ?
C25 P2 C19 104.65(7) . . ?
C31 P2 Cu2 115.45(5) . . ?
C31 P2 C19 103.42(7) . . ?
C31 P2 C25 103.09(8) . . ?
C37 Si1 C13 114.46(8) . . ?
C37 Si1 C38 112.16(9) . . ?
C37 Si1 C39 105.29(9) . . ?
C38 Si1 C13 109.24(8) . . ?
C38 Si1 C39 107.38(8) . . ?
C39 Si1 C13 107.92(8) . . ?
C40 Si2 C20 109.47(8) . . ?
C41 Si2 C20 107.89(8) . . ?
C41 Si2 C40 107.42(9) . . ?
C42 Si2 C20 113.78(8) . . ?
C42 Si2 C40 111.43(9) . . ?
C42 Si2 C41 106.56(9) . . ?
C2 C1 P1 122.74(13) . . ?
C6 C1 P1 118.14(12) . . ?
C6 C1 C2 119.07(15) . . ?
C1 C2 H2 119.9 . . ?
C3 C2 C1 120.14(16) . . ?
C3 C2 H2 119.9 . . ?
C2 C3 H3 119.8 . . ?
C4 C3 C2 120.37(16) . . ?
C4 C3 H3 119.8 . . ?
C3 C4 H4 120.1 . . ?
C3 C4 C5 119.75(16) . . ?
C5 C4 H4 120.1 . . ?
C4 C5 H5 119.9 . . ?
C6 C5 C4 120.13(16) . . ?
C6 C5 H5 119.9 . . ?
C1 C6 H6 119.7 . . ?
C5 C6 C1 120.50(16) . . ?
C5 C6 H6 119.7 . . ?
C8 C7 P1 123.03(13) . . ?
C12 C7 P1 117.83(12) . . ?
C12 C7 C8 119.14(15) . . ?
C7 C8 H8 120.0 . . ?
C9 C8 C7 119.96(16) . . ?
C9 C8 H8 120.0 . . ?
C8 C9 H9 119.8 . . ?
C10 C9 C8 120.31(16) . . ?
C10 C9 H9 119.8 . . ?
C9 C10 H10 119.9 . . ?
C9 C10 C11 120.15(16) . . ?
C11 C10 H10 119.9 . . ?
C10 C11 H11 120.0 . . ?
C10 C11 C12 119.91(16) . . ?
C12 C11 H11 120.0 . . ?
C7 C12 H12 119.7 . . ?
C11 C12 C7 120.50(16) . . ?
C11 C12 H12 119.7 . . ?
C14 C13 Si1 115.48(12) . . ?
C14 C13 C18 116.44(15) . . ?
C18 C13 Si1 128.00(12) . . ?
C13 C14 H14 118.7 . . ?
C15 C14 C13 122.61(16) . . ?
C15 C14 H14 118.7 . . ?
C14 C15 H15 120.0 . . ?
C16 C15 C14 120.03(16) . . ?
C16 C15 H15 120.0 . . ?
C15 C16 H16 120.4 . . ?
C15 C16 C17 119.18(16) . . ?
C17 C16 H16 120.4 . . ?
C16 C17 H17 119.3 . . ?
C16 C17 C18 121.34(16) . . ?
C18 C17 H17 119.3 . . ?
C13 C18 P1 120.94(12) . . ?
C17 C18 P1 118.65(12) . . ?
C17 C18 C13 120.39(15) . . ?
C20 C19 P2 120.82(12) . . ?
C24 C19 P2 118.49(12) . . ?
C24 C19 C20 120.67(15) . . ?
C19 C20 Si2 127.87(12) . . ?
C21 C20 Si2 115.77(12) . . ?
C21 C20 C19 116.34(15) . . ?
C20 C21 H21 118.7 . . ?
C22 C21 C20 122.67(16) . . ?
C22 C21 H21 118.7 . . ?
C21 C22 H22 120.1 . . ?
C23 C22 C21 119.83(16) . . ?
C23 C22 H22 120.1 . . ?
C22 C23 H23 120.1 . . ?
C22 C23 C24 119.71(16) . . ?
C24 C23 H23 120.1 . . ?
C19 C24 H24 119.6 . . ?
C23 C24 C19 120.76(16) . . ?
C23 C24 H24 119.6 . . ?
C26 C25 P2 118.03(13) . . ?
C30 C25 P2 122.41(13) . . ?
C30 C25 C26 119.52(16) . . ?
C25 C26 H26 120.1 . . ?
C27 C26 C25 119.82(19) . . ?
C27 C26 H26 120.1 . . ?
C26 C27 H27 119.8 . . ?
C28 C27 C26 120.39(19) . . ?
C28 C27 H27 119.8 . . ?
C27 C28 H28 120.1 . . ?
C29 C28 C27 119.82(17) . . ?
C29 C28 H28 120.1 . . ?
C28 C29 H29 119.8 . . ?
C28 C29 C30 120.31(19) . . ?
C30 C29 H29 119.8 . . ?
C25 C30 C29 120.13(18) . . ?
C25 C30 H30 119.9 . . ?
C29 C30 H30 119.9 . . ?
C32 C31 P2 117.70(13) . . ?
C36 C31 P2 123.01(13) . . ?
C36 C31 C32 119.30(16) . . ?
C31 C32 H32 119.9 . . ?
C33 C32 C31 120.24(17) . . ?
C33 C32 H32 119.9 . . ?
C32 C33 H33 120.1 . . ?
C32 C33 C34 119.85(17) . . ?
C34 C33 H33 120.1 . . ?
C33 C34 H34 119.8 . . ?
C35 C34 C33 120.43(17) . . ?
C35 C34 H34 119.8 . . ?
C34 C35 H35 120.1 . . ?
C34 C35 C36 119.88(17) . . ?
C36 C35 H35 120.1 . . ?
C31 C36 H36 119.9 . . ?
C35 C36 C31 120.30(16) . . ?
C35 C36 H36 119.9 . . ?
Si1 C37 H37A 109.5 . . ?
Si1 C37 H37B 109.5 . . ?
Si1 C37 H37C 109.5 . . ?
H37A C37 H37B 109.5 . . ?
H37A C37 H37C 109.5 . . ?
H37B C37 H37C 109.5 . . ?
Si1 C38 H38A 109.5 . . ?
Si1 C38 H38B 109.5 . . ?
Si1 C38 H38C 109.5 . . ?
H38A C38 H38B 109.5 . . ?
H38A C38 H38C 109.5 . . ?
H38B C38 H38C 109.5 . . ?
Si1 C39 H39A 109.5 . . ?
Si1 C39 H39B 109.5 . . ?
Si1 C39 H39C 109.5 . . ?
H39A C39 H39B 109.5 . . ?
H39A C39 H39C 109.5 . . ?
H39B C39 H39C 109.5 . . ?
Si2 C40 H40A 109.5 . . ?
Si2 C40 H40B 109.5 . . ?
Si2 C40 H40C 109.5 . . ?
H40A C40 H40B 109.5 . . ?
H40A C40 H40C 109.5 . . ?
H40B C40 H40C 109.5 . . ?
Si2 C41 H41A 109.5 . . ?
Si2 C41 H41B 109.5 . . ?
Si2 C41 H41C 109.5 . . ?
H41A C41 H41B 109.5 . . ?
H41A C41 H41C 109.5 . . ?
H41B C41 H41C 109.5 . . ?
Si2 C42 H42A 109.5 . . ?
Si2 C42 H42B 109.5 . . ?
Si2 C42 H42C 109.5 . . ?
H42A C42 H42B 109.5 . . ?
H42A C42 H42C 109.5 . . ?
H42B C42 H42C 109.5 . . ?

loop_
_geom_bond_atom_site_label_1
_geom_bond_atom_site_label_2
_geom_bond_distance
_geom_bond_site_symmetry_2
_geom_bond_publ_flag
Cu1 Cu2 3.0067(3) . ?
Cu1 Cl1 2.3089(4) . ?
Cu1 Cl2 2.3135(5) . ?
Cu1 P1 2.1867(4) . ?
Cu2 Cl1 2.3056(4) . ?
Cu2 Cl2 2.2867(4) . ?
Cu2 P2 2.1759(4) . ?
P1 C1 1.8236(17) . ?
P1 C7 1.8278(16) . ?
P1 C18 1.8393(16) . ?
P2 C19 1.8324(16) . ?
P2 C25 1.8300(17) . ?
P2 C31 1.8216(17) . ?
Si1 C13 1.9079(17) . ?
Si1 C37 1.864(2) . ?
Si1 C38 1.8697(18) . ?
Si1 C39 1.8739(19) . ?
Si2 C20 1.9086(17) . ?
Si2 C40 1.8751(19) . ?
Si2 C41 1.8736(18) . ?
Si2 C42 1.8621(19) . ?
C1 C2 1.397(2) . ?
C1 C6 1.396(2) . ?
C2 H2 0.9500 . ?
C2 C3 1.391(2) . ?
C3 H3 0.9500 . ?
C3 C4 1.386(3) . ?
C4 H4 0.9500 . ?
C4 C5 1.391(3) . ?
C5 H5 0.9500 . ?
C5 C6 1.386(2) . ?
C6 H6 0.9500 . ?
C7 C8 1.401(2) . ?
C7 C12 1.395(2) . ?
C8 H8 0.9500 . ?
C8 C9 1.390(2) . ?
C9 H9 0.9500 . ?
C9 C10 1.386(3) . ?
C10 H10 0.9500 . ?
C10 C11 1.386(2) . ?
C11 H11 0.9500 . ?
C11 C12 1.390(2) . ?
C12 H12 0.9500 . ?
C13 C14 1.406(2) . ?
C13 C18 1.421(2) . ?
C14 H14 0.9500 . ?
C14 C15 1.393(3) . ?
C15 H15 0.9500 . ?
C15 C16 1.381(3) . ?
C16 H16 0.9500 . ?
C16 C17 1.390(2) . ?
C17 H17 0.9500 . ?
C17 C18 1.400(2) . ?
C19 C20 1.418(2) . ?
C19 C24 1.400(2) . ?
C20 C21 1.407(2) . ?
C21 H21 0.9500 . ?
C21 C22 1.390(3) . ?
C22 H22 0.9500 . ?
C22 C23 1.378(3) . ?
C23 H23 0.9500 . ?
C23 C24 1.390(2) . ?
C24 H24 0.9500 . ?
C25 C26 1.397(2) . ?
C25 C30 1.392(2) . ?
C26 H26 0.9500 . ?
C26 C27 1.390(3) . ?
C27 H27 0.9500 . ?
C27 C28 1.389(3) . ?
C28 H28 0.9500 . ?
C28 C29 1.381(3) . ?
C29 H29 0.9500 . ?
C29 C30 1.392(2) . ?
C30 H30 0.9500 . ?
C31 C32 1.399(2) . ?
C31 C36 1.395(2) . ?
C32 H32 0.9500 . ?
C32 C33 1.389(3) . ?
C33 H33 0.9500 . ?
C33 C34 1.390(3) . ?
C34 H34 0.9500 . ?
C34 C35 1.383(3) . ?
C35 H35 0.9500 . ?
C35 C36 1.393(2) . ?
C36 H36 0.9500 . ?
C37 H37A 0.9800 . ?
C37 H37B 0.9800 . ?
C37 H37C 0.9800 . ?
C38 H38A 0.9800 . ?
C38 H38B 0.9800 . ?
C38 H38C 0.9800 . ?
C39 H39A 0.9800 . ?
C39 H39B 0.9800 . ?
C39 H39C 0.9800 . ?
C40 H40A 0.9800 . ?
C40 H40B 0.9800 . ?
C40 H40C 0.9800 . ?
C41 H41A 0.9800 . ?
C41 H41B 0.9800 . ?
C41 H41C 0.9800 . ?
C42 H42A 0.9800 . ?
C42 H42B 0.9800 . ?
C42 H42C 0.9800 . ?

loop_
_geom_torsion_atom_site_label_1
_geom_torsion_atom_site_label_2
_geom_torsion_atom_site_label_3
_geom_torsion_atom_site_label_4
_geom_torsion
_geom_torsion_site_symmetry_1
_geom_torsion_site_symmetry_2
_geom_torsion_site_symmetry_3
_geom_torsion_site_symmetry_4
_geom_torsion_publ_flag
Cu1 P1 C1 C2 144.37(12) . . . . ?
Cu1 P1 C1 C6 -33.11(14) . . . . ?
Cu1 P1 C7 C8 132.17(13) . . . . ?
Cu1 P1 C7 C12 -47.88(14) . . . . ?
Cu1 P1 C18 C13 -49.93(15) . . . . ?
Cu1 P1 C18 C17 131.96(12) . . . . ?
Cu2 P2 C19 C20 50.54(15) . . . . ?
Cu2 P2 C19 C24 -131.01(12) . . . . ?
Cu2 P2 C25 C26 49.42(14) . . . . ?
Cu2 P2 C25 C30 -128.33(13) . . . . ?
Cu2 P2 C31 C32 32.73(14) . . . . ?
Cu2 P2 C31 C36 -147.23(12) . . . . ?
P1 C1 C2 C3 -176.49(12) . . . . ?
P1 C1 C6 C5 177.81(12) . . . . ?
P1 C7 C8 C9 179.23(13) . . . . ?
P1 C7 C12 C11 -178.25(13) . . . . ?
P2 C19 C20 Si2 -4.3(2) . . . . ?
P2 C19 C20 C21 177.19(12) . . . . ?
P2 C19 C24 C23 -178.38(14) . . . . ?
P2 C25 C26 C27 -178.56(14) . . . . ?
P2 C25 C30 C29 177.74(13) . . . . ?
P2 C31 C32 C33 179.20(13) . . . . ?
P2 C31 C36 C35 179.72(13) . . . . ?
Si1 C13 C14 C15 175.80(14) . . . . ?
Si1 C13 C18 P1 6.5(2) . . . . ?
Si1 C13 C18 C17 -175.38(13) . . . . ?
Si2 C20 C21 C22 -177.11(14) . . . . ?
C1 P1 C7 C8 8.82(16) . . . . ?
C1 P1 C7 C12 -171.23(13) . . . . ?
C1 P1 C18 C13 78.33(14) . . . . ?
C1 P1 C18 C17 -99.79(14) . . . . ?
C1 C2 C3 C4 -1.0(3) . . . . ?
C2 C1 C6 C5 0.2(2) . . . . ?
C2 C3 C4 C5 -0.2(3) . . . . ?
C3 C4 C5 C6 1.4(3) . . . . ?
C4 C5 C6 C1 -1.4(3) . . . . ?
C6 C1 C2 C3 1.0(2) . . . . ?
C7 P1 C1 C2 -95.50(14) . . . . ?
C7 P1 C1 C6 87.03(13) . . . . ?
C7 P1 C18 C13 -172.92(13) . . . . ?
C7 P1 C18 C17 8.97(15) . . . . ?
C7 C8 C9 C10 -0.9(3) . . . . ?
C8 C7 C12 C11 1.7(3) . . . . ?
C8 C9 C10 C11 1.5(3) . . . . ?
C9 C10 C11 C12 -0.5(3) . . . . ?
C10 C11 C12 C7 -1.1(3) . . . . ?
C12 C7 C8 C9 -0.7(3) . . . . ?
C13 C14 C15 C16 0.3(3) . . . . ?
C14 C13 C18 P1 -176.98(12) . . . . ?
C14 C13 C18 C17 1.1(2) . . . . ?
C14 C15 C16 C17 0.5(3) . . . . ?
C15 C16 C17 C18 -0.5(3) . . . . ?
C16 C17 C18 P1 177.80(13) . . . . ?
C16 C17 C18 C13 -0.3(2) . . . . ?
C18 P1 C1 C2 13.34(15) . . . . ?
C18 P1 C1 C6 -164.14(12) . . . . ?
C18 P1 C7 C8 -98.94(15) . . . . ?
C18 P1 C7 C12 81.01(14) . . . . ?
C18 C13 C14 C15 -1.1(2) . . . . ?
C19 P2 C25 C26 -80.32(14) . . . . ?
C19 P2 C25 C30 101.93(15) . . . . ?
C19 P2 C31 C32 167.09(13) . . . . ?
C19 P2 C31 C36 -12.87(15) . . . . ?
C19 C20 C21 C22 1.6(3) . . . . ?
C20 C19 C24 C23 0.1(3) . . . . ?
C20 C21 C22 C23 -0.7(3) . . . . ?
C21 C22 C23 C24 -0.5(3) . . . . ?
C22 C23 C24 C19 0.8(3) . . . . ?
C24 C19 C20 Si2 177.25(13) . . . . ?
C24 C19 C20 C21 -1.2(2) . . . . ?
C25 P2 C19 C20 171.73(13) . . . . ?
C25 P2 C19 C24 -9.81(15) . . . . ?
C25 P2 C31 C32 -84.11(14) . . . . ?
C25 P2 C31 C36 95.94(14) . . . . ?
C25 C26 C27 C28 1.3(3) . . . . ?
C26 C25 C30 C29 0.0(3) . . . . ?
C26 C27 C28 C29 -1.1(3) . . . . ?
C27 C28 C29 C30 0.4(3) . . . . ?
C28 C29 C30 C25 0.2(3) . . . . ?
C30 C25 C26 C27 -0.7(3) . . . . ?
C31 P2 C19 C20 -80.64(14) . . . . ?
C31 P2 C19 C24 97.82(14) . . . . ?
C31 P2 C25 C26 171.80(13) . . . . ?
C31 P2 C25 C30 -5.95(16) . . . . ?
C31 C32 C33 C34 1.2(3) . . . . ?
C32 C31 C36 C35 -0.2(2) . . . . ?
C32 C33 C34 C35 -0.4(3) . . . . ?
C33 C34 C35 C36 -0.6(3) . . . . ?
C34 C35 C36 C31 1.0(3) . . . . ?
C36 C31 C32 C33 -0.8(2) . . . . ?
